data_9015178
loop_
_publ_author_name
'Nardelli, M.'
'Fava, G.'
'Giraldi, G.'

_publ_section_title
;
 The Crystal Structure of Magnesium Thiosulphate Hexahydrate
;
_journal_issue 3
_journal_name_full 'Acta Crystallographica'
_journal_page_first 227
_journal_page_last 231
_journal_paper_doi 10.1107/S0365110X62000560
_journal_volume 15
_journal_year 1962
_chemical_formula_sum 'Mg O9 S2'
_space_group_IT_number 62
_symmetry_space_group_name_Hall '-P 2ac 2n'
_symmetry_space_group_name_H-M 'P n m a'
_cell_angle_alpha 90
_cell_angle_beta 90
_cell_angle_gamma 90
_cell_length_a 9.32
_cell_length_b 14.36
_cell_length_c 6.87
_cell_formula_units_Z 4
_cell_volume 919.448
_database_code_amcsd 0018247
_exptl_crystal_density_diffrn 1.679
_cod_duplicate_entry 1100072
_cod_original_formula_sum 'Mg S2 O9'
_cod_database_code 9015178
_amcsd_formula_title 'H12 Mg O9 S2'

loop_
_space_group_symop_operation_xyz
x,y,z
x,1/2-y,z
-x,1/2+y,-z
1/2-x,1/2+y,1/2+z
1/2+x,1/2-y,1/2-z
1/2+x,y,1/2-z
1/2-x,-y,1/2+z
-x,-y,-z

loop_
_atom_site_label
_atom_site_fract_x
_atom_site_fract_y
_atom_site_fract_z
_atom_site_attached_hydrogens
Mg1 0.00000 0.00000 0.00000 0
S1 0.04170 0.25000 0.43900 0
S2 0.21480 0.25000 0.61600 0
O1 -0.04270 0.16490 0.48230 0
O2 0.09220 0.25000 0.23480 0
O3 -0.15460 0.08210 0.14620 2
O4 0.12690 0.11720 -0.03040 2
O5 -0.09800 0.02750 -0.26380 2

loop_
_cod_related_entry_id
_cod_related_entry_database
_cod_related_entry_code
1 AMCSD 0018247
